data_7130813
loop_
_publ_author_name
'More, Sayaji Arjun'
'Sadaphal, Vikas Ashokrao'
'Kuo, Tung-Chun'
'Cheng, Mu-Jeng'
'Liu, Rai-Shung'

_publ_section_title
;
 Reactions of thioalkynes with diarylketenes <i>via</i> [3+2]-annulation
 <i>versus</i> benzannulation using Au and
 P(C<sub>6</sub>F<sub>5</sub>)<sub>3</sub> catalysts.
;
_journal_issue 72
_journal_name_full 'Chemical communications (Cambridge, England)'
_journal_page_first 10064
_journal_page_last 10067
_journal_paper_doi 10.1039/d2cc03613d
_journal_volume 58
_journal_year 2022
_chemical_formula_sum 'C18 H16 O3'
_chemical_formula_weight 280.31
_space_group_crystal_system triclinic
_space_group_IT_number 2
_space_group_name_Hall '-P 1'
_space_group_name_H-M_alt 'P -1'
_atom_sites_solution_hydrogens geom
_audit_creation_method SHELXL-2014/6
_audit_update_record
;
2021-10-11 deposited with the CCDC.	2022-08-16 downloaded from the CCDC.
;
_cell_angle_alpha 82.083(5)
_cell_angle_beta 74.736(5)
_cell_angle_gamma 63.889(4)
_cell_formula_units_Z 2
_cell_length_a 8.5967(8)
_cell_length_b 8.8188(8)
_cell_length_c 11.0107(11)
_cell_measurement_reflns_used 4413
_cell_measurement_temperature 296(2)
_cell_measurement_theta_max 25.9519
_cell_measurement_theta_min 2.5729
_cell_volume 722.88(12)
_computing_cell_refinement 'SAINT V8.34A (Bruker AXS Inc., 2013)'
_computing_data_collection 'APEX2 (Bruker AXS, 2010)'
_computing_data_reduction 'SAINT V8.34A (Bruker AXS Inc., 2013)'
_computing_molecular_graphics 'SHELXTL (Sheldrick, 2008)'
_computing_publication_material SHELXTL
_computing_structure_refinement 'SHELXL-2014/6 (Sheldrick, 2014)'
_diffrn_ambient_temperature 296(2)
_diffrn_detector_area_resol_mean 8.3333
_diffrn_measured_fraction_theta_full 0.997
_diffrn_measured_fraction_theta_max 0.991
_diffrn_measurement_device_type 'Bruker APEX-II CCD'
_diffrn_measurement_method '\f and \w scans'
_diffrn_radiation_type MoK\a
_diffrn_radiation_wavelength 0.71073
_diffrn_reflns_av_R_equivalents 0.0261
_diffrn_reflns_av_unetI/netI 0.0240
_diffrn_reflns_Laue_measured_fraction_full 0.997
_diffrn_reflns_Laue_measured_fraction_max 0.991
_diffrn_reflns_limit_h_max 10
_diffrn_reflns_limit_h_min -10
_diffrn_reflns_limit_k_max 10
_diffrn_reflns_limit_k_min -10
_diffrn_reflns_limit_l_max 13
_diffrn_reflns_limit_l_min -13
_diffrn_reflns_number 11911
_diffrn_reflns_point_group_measured_fraction_full 0.997
_diffrn_reflns_point_group_measured_fraction_max 0.991
_diffrn_reflns_theta_full 25.242
_diffrn_reflns_theta_max 26.442
_diffrn_reflns_theta_min 1.918
_exptl_absorpt_coefficient_mu 0.087
_exptl_absorpt_correction_T_max 0.7454
_exptl_absorpt_correction_T_min 0.6927
_exptl_absorpt_correction_type multi-scan
_exptl_absorpt_process_details 'SADABS V2014/4 (Bruker AXS Inc.)'
_exptl_crystal_colour colorless
_exptl_crystal_density_diffrn 1.288
_exptl_crystal_density_meas ?
_exptl_crystal_density_method 'not measured'
_exptl_crystal_description lump
_exptl_crystal_F_000 296
_exptl_crystal_size_max 0.20
_exptl_crystal_size_mid 0.15
_exptl_crystal_size_min 0.15
_refine_diff_density_max 0.179
_refine_diff_density_min -0.169
_refine_diff_density_rms 0.032
_refine_ls_extinction_method none
_refine_ls_goodness_of_fit_ref 1.060
_refine_ls_hydrogen_treatment constr
_refine_ls_matrix_type full
_refine_ls_number_parameters 192
_refine_ls_number_reflns 2949
_refine_ls_number_restraints 0
_refine_ls_restrained_S_all 1.060
_refine_ls_R_factor_all 0.0510
_refine_ls_R_factor_gt 0.0401
_refine_ls_shift/su_max 0.000
_refine_ls_shift/su_mean 0.000
_refine_ls_structure_factor_coef Fsqd
_refine_ls_weighting_details 'w=1/[\s^2^(Fo^2^)+(0.0459P)^2^+0.1371P] where P=(Fo^2^+2Fc^2^)/3'
_refine_ls_weighting_scheme calc
_refine_ls_wR_factor_gt 0.0969
_refine_ls_wR_factor_ref 0.1046
_reflns_Friedel_coverage 0.000
_reflns_number_gt 2404
_reflns_number_total 2949
_reflns_threshold_expression 'I > 2\s(I)'
_cod_data_source_file d2cc03613d2.cif
_cod_data_source_block 210919_0m
_cod_depositor_comments
;
The following automatic conversions were performed:

data item '_exptl_crystal_density_meas' value 'not measured' was
changed to '?' -- the value is perceived as not measured.

Automatic conversion script
Id: cif_fix_values 7556 2019-12-06 15:28:31Z antanas 
;
_cod_original_cell_volume 722.89(12)
_cod_database_code 7130813
_shelx_space_group_comment
;
The symmetry employed for this shelxl refinement is uniquely defined
by the following loop, which should always be used as a source of
symmetry information in preference to the above space-group names.
They are only intended as comments.
;
_shelxl_version_number 2014/6

loop_
_space_group_symop_operation_xyz
'x, y, z'
'-x, -y, -z'

loop_
_atom_site_label
_atom_site_type_symbol
_atom_site_fract_x
_atom_site_fract_y
_atom_site_fract_z
_atom_site_U_iso_or_equiv
_atom_site_adp_type
_atom_site_occupancy
_atom_site_site_symmetry_order
_atom_site_calc_flag
_atom_site_refinement_flags_posn
_atom_site_refinement_flags_adp
_atom_site_refinement_flags_occupancy
_atom_site_disorder_assembly
_atom_site_disorder_group
O1 O 0.27264(16) 1.07015(14) 0.51672(10) 0.0616(3) Uani 1 1 d . . . . .
O2 O 0.22236(14) 0.95378(12) -0.04288(9) 0.0510(3) Uani 1 1 d . . . . .
O3 O 0.34832(14) 0.45550(12) 0.21222(11) 0.0559(3) Uani 1 1 d . . . . .
C1 C 0.2987(3) 1.2209(2) 0.50613(19) 0.0776(6) Uani 1 1 d . . . . .
H1 H 0.4101 1.2053 0.4448 0.116 Uiso 1 1 calc R U . . .
H16 H 0.3048 1.2459 0.5883 0.116 Uiso 1 1 calc R U . . .
H3 H 0.1992 1.3150 0.4780 0.116 Uiso 1 1 calc R U . . .
C2 C 0.26712(18) 1.01086(17) 0.41033(13) 0.0442(3) Uani 1 1 d . . . . .
C3 C 0.2217(2) 0.86818(18) 0.44361(14) 0.0498(4) Uani 1 1 d . . . . .
H4 H 0.1602 0.8625 0.5283 0.060 Uiso 1 1 calc R U . . .
C4 C 0.25519(18) 0.74430(18) 0.37048(14) 0.0462(4) Uani 1 1 d . . . . .
H5 H 0.2083 0.6644 0.4056 0.055 Uiso 1 1 calc R U . . .
C5 C 0.36154(16) 0.72069(15) 0.23652(12) 0.0357(3) Uani 1 1 d . . . . .
C6 C 0.56249(16) 0.64878(15) 0.22800(11) 0.0331(3) Uani 1 1 d . . . . .
C7 C 0.64309(18) 0.50993(17) 0.30203(13) 0.0435(3) Uani 1 1 d . . . . .
H12 H 0.5726 0.4632 0.3615 0.052 Uiso 1 1 calc R U . . .
C8 C 0.8254(2) 0.43867(18) 0.29019(15) 0.0493(4) Uani 1 1 d . . . . .
H13 H 0.8790 0.3429 0.3411 0.059 Uiso 1 1 calc R U . . .
C9 C 0.92953(18) 0.50506(18) 0.20556(15) 0.0485(4) Uani 1 1 d . . . . .
H2 H 1.0546 0.4559 0.1976 0.058 Uiso 1 1 calc R U . . .
C10 C 0.29260(16) 0.88068(16) 0.15836(12) 0.0353(3) Uani 1 1 d . . . . .
C11 C 0.26571(17) 0.83449(17) 0.04625(13) 0.0399(3) Uani 1 1 d . . . . .
C12 C 0.2133(2) 0.9025(2) -0.15843(15) 0.0646(5) Uani 1 1 d . . . . .
H7 H 0.3273 0.8101 -0.1940 0.097 Uiso 1 1 calc R U . . .
H8 H 0.1879 0.9984 -0.2185 0.097 Uiso 1 1 calc R U . . .
H6 H 0.1185 0.8640 -0.1415 0.097 Uiso 1 1 calc R U . . .
C13 C 0.29044(17) 0.67126(18) 0.05071(14) 0.0446(3) Uani 1 1 d . . . . .
H9 H 0.2806 0.6164 -0.0135 0.054 Uiso 1 1 calc R U . . .
C14 C 0.33400(16) 0.59456(17) 0.16818(14) 0.0414(3) Uani 1 1 d . . . . .
C15 C 0.26661(17) 1.03534(16) 0.18418(13) 0.0384(3) Uani 1 1 d . . . . .
H10 H 0.2319 1.1209 0.1214 0.046 Uiso 1 1 calc R U . . .
C16 C 0.28518(18) 1.08654(16) 0.29569(13) 0.0415(3) Uani 1 1 d . . . . .
H11 H 0.3124 1.1813 0.2882 0.050 Uiso 1 1 calc R U . . .
C17 C 0.66881(18) 0.71445(18) 0.14357(13) 0.0440(3) Uani 1 1 d . . . . .
H15 H 0.6162 0.8100 0.0922 0.053 Uiso 1 1 calc R U . . .
C18 C 0.85067(19) 0.64326(19) 0.13265(15) 0.0514(4) Uani 1 1 d . . . . .
H14 H 0.9216 0.6905 0.0742 0.062 Uiso 1 1 calc R U . . .

loop_
_atom_site_aniso_label
_atom_site_aniso_U_11
_atom_site_aniso_U_22
_atom_site_aniso_U_33
_atom_site_aniso_U_23
_atom_site_aniso_U_13
_atom_site_aniso_U_12
O1 0.0825(8) 0.0545(7) 0.0469(6) -0.0085(5) -0.0152(5) -0.0259(6)
O2 0.0618(6) 0.0442(6) 0.0487(6) 0.0008(5) -0.0235(5) -0.0185(5)
O3 0.0564(6) 0.0358(6) 0.0841(8) 0.0044(5) -0.0195(6) -0.0268(5)
C1 0.1123(16) 0.0612(12) 0.0723(12) -0.0146(9) -0.0330(11) -0.0378(11)
C2 0.0437(7) 0.0366(8) 0.0451(8) -0.0065(6) -0.0073(6) -0.0104(6)
C3 0.0501(8) 0.0424(8) 0.0446(8) -0.0006(7) 0.0040(6) -0.0169(7)
C4 0.0430(7) 0.0379(8) 0.0519(9) 0.0039(6) 0.0006(6) -0.0197(6)
C5 0.0328(6) 0.0293(7) 0.0444(7) 0.0011(5) -0.0063(5) -0.0146(5)
C6 0.0344(6) 0.0289(6) 0.0363(7) -0.0026(5) -0.0073(5) -0.0137(5)
C7 0.0466(8) 0.0383(8) 0.0473(8) 0.0095(6) -0.0129(6) -0.0214(6)
C8 0.0498(8) 0.0369(8) 0.0611(9) 0.0088(7) -0.0253(7) -0.0140(6)
C9 0.0351(7) 0.0429(8) 0.0661(10) -0.0033(7) -0.0159(7) -0.0121(6)
C10 0.0303(6) 0.0317(7) 0.0432(7) 0.0005(5) -0.0082(5) -0.0130(5)
C11 0.0327(6) 0.0378(8) 0.0475(8) -0.0020(6) -0.0103(6) -0.0125(5)
C12 0.0731(11) 0.0681(11) 0.0524(10) -0.0081(8) -0.0272(8) -0.0206(9)
C13 0.0390(7) 0.0414(8) 0.0577(9) -0.0101(7) -0.0121(6) -0.0177(6)
C14 0.0306(6) 0.0327(7) 0.0610(9) -0.0042(6) -0.0062(6) -0.0150(5)
C15 0.0381(7) 0.0293(7) 0.0460(7) 0.0040(6) -0.0127(6) -0.0123(5)
C16 0.0439(7) 0.0296(7) 0.0513(8) -0.0014(6) -0.0138(6) -0.0138(6)
C17 0.0375(7) 0.0405(8) 0.0488(8) 0.0101(6) -0.0089(6) -0.0157(6)
C18 0.0372(7) 0.0502(9) 0.0620(9) 0.0075(7) -0.0054(6) -0.0201(6)

loop_
_atom_type_symbol
_atom_type_description
_atom_type_scat_dispersion_real
_atom_type_scat_dispersion_imag
_atom_type_scat_source
C C 0.0033 0.0016 'International Tables Vol C Tables 4.2.6.8 and 6.1.1.4'
H H 0.0000 0.0000 'International Tables Vol C Tables 4.2.6.8 and 6.1.1.4'
O O 0.0106 0.0060 'International Tables Vol C Tables 4.2.6.8 and 6.1.1.4'

loop_
_geom_angle_atom_site_label_1
_geom_angle_atom_site_label_2
_geom_angle_atom_site_label_3
_geom_angle
_geom_angle_site_symmetry_1
_geom_angle_site_symmetry_3
_geom_angle_publ_flag
C2 O1 C1 118.22(13) . . ?
C11 O2 C12 116.73(12) . . ?
O1 C1 H1 109.5 . . ?
O1 C1 H16 109.5 . . ?
H1 C1 H16 109.5 . . ?
O1 C1 H3 109.5 . . ?
H1 C1 H3 109.5 . . ?
H16 C1 H3 109.5 . . ?
C16 C2 O1 123.74(13) . . ?
C16 C2 C3 126.64(14) . . ?
O1 C2 C3 109.34(12) . . ?
C4 C3 C2 128.14(13) . . ?
C4 C3 H4 115.9 . . ?
C2 C3 H4 115.9 . . ?
C3 C4 C5 125.18(13) . . ?
C3 C4 H5 117.4 . . ?
C5 C4 H5 117.4 . . ?
C4 C5 C10 111.08(11) . . ?
C4 C5 C6 112.23(11) . . ?
C10 C5 C6 113.34(10) . . ?
C4 C5 C14 111.52(11) . . ?
C10 C5 C14 101.85(10) . . ?
C6 C5 C14 106.26(10) . . ?
C17 C6 C7 118.12(12) . . ?
C17 C6 C5 121.63(11) . . ?
C7 C6 C5 120.19(11) . . ?
C8 C7 C6 120.62(13) . . ?
C8 C7 H12 119.7 . . ?
C6 C7 H12 119.7 . . ?
C9 C8 C7 120.61(13) . . ?
C9 C8 H13 119.7 . . ?
C7 C8 H13 119.7 . . ?
C18 C9 C8 119.14(13) . . ?
C18 C9 H2 120.4 . . ?
C8 C9 H2 120.4 . . ?
C15 C10 C11 126.02(12) . . ?
C15 C10 C5 126.99(12) . . ?
C11 C10 C5 106.96(11) . . ?
O2 C11 C13 130.24(13) . . ?
O2 C11 C10 117.24(12) . . ?
C13 C11 C10 112.52(12) . . ?
O2 C12 H7 109.5 . . ?
O2 C12 H8 109.5 . . ?
H7 C12 H8 109.5 . . ?
O2 C12 H6 109.5 . . ?
H7 C12 H6 109.5 . . ?
H8 C12 H6 109.5 . . ?
C11 C13 C14 108.97(13) . . ?
C11 C13 H9 125.5 . . ?
C14 C13 H9 125.5 . . ?
O3 C14 C13 128.47(13) . . ?
O3 C14 C5 123.11(13) . . ?
C13 C14 C5 108.42(11) . . ?
C10 C15 C16 127.45(12) . . ?
C10 C15 H10 116.3 . . ?
C16 C15 H10 116.3 . . ?
C2 C16 C15 125.19(13) . . ?
C2 C16 H11 117.4 . . ?
C15 C16 H11 117.4 . . ?
C6 C17 C18 120.99(13) . . ?
C6 C17 H15 119.5 . . ?
C18 C17 H15 119.5 . . ?
C9 C18 C17 120.52(13) . . ?
C9 C18 H14 119.7 . . ?
C17 C18 H14 119.7 . . ?

loop_
_geom_bond_atom_site_label_1
_geom_bond_atom_site_label_2
_geom_bond_distance
_geom_bond_site_symmetry_2
_geom_bond_publ_flag
O1 C2 1.3666(17) . ?
O1 C1 1.427(2) . ?
O2 C11 1.3310(16) . ?
O2 C12 1.4392(18) . ?
O3 C14 1.2202(16) . ?
C1 H1 0.9800 . ?
C1 H16 0.9800 . ?
C1 H3 0.9800 . ?
C2 C16 1.3487(19) . ?
C2 C3 1.449(2) . ?
C3 C4 1.330(2) . ?
C3 H4 0.9500 . ?
C4 C5 1.5040(19) . ?
C4 H5 0.9500 . ?
C5 C10 1.5101(17) . ?
C5 C6 1.5369(17) . ?
C5 C14 1.5542(19) . ?
C6 C17 1.3802(18) . ?
C6 C7 1.3855(18) . ?
C7 C8 1.385(2) . ?
C7 H12 0.9500 . ?
C8 C9 1.373(2) . ?
C8 H13 0.9500 . ?
C9 C18 1.371(2) . ?
C9 H2 0.9500 . ?
C10 C15 1.3402(18) . ?
C10 C11 1.4543(19) . ?
C11 C13 1.3552(19) . ?
C12 H7 0.9800 . ?
C12 H8 0.9800 . ?
C12 H6 0.9800 . ?
C13 C14 1.436(2) . ?
C13 H9 0.9500 . ?
C15 C16 1.4340(19) . ?
C15 H10 0.9500 . ?
C16 H11 0.9500 . ?
C17 C18 1.3823(19) . ?
C17 H15 0.9500 . ?
C18 H14 0.9500 . ?
